data_7208284
loop_
_publ_author_name
'Hao, Xiang-Rong'
'Wang, Xin-Long'
'Shao, Kui-Zhan'
'Yang, Guang-Sheng'
'Su, Zhong-Min'
'Yuan, Gang'

_publ_section_title
;
 Remarkable solvent-size effects in constructing novel porous
 1,3,5-benzenetricarboxylate metal--organic frameworks
;
_journal_issue 17
_journal_name_full CrystEngComm
_journal_page_first 5596
_journal_paper_doi 10.1039/c2ce25343g
_journal_volume 14
_journal_year 2012
_chemical_formula_moiety 'Zn9(C9H3O6)5(OH)3(C2O4) .2(C4H12N) .5(C6H13NO)'
_chemical_formula_sum 'C85 H107 N7 O42 Zn9'
_chemical_formula_weight 2487.47
_chemical_name_systematic
;
?
;
_space_group_IT_number 62
_symmetry_cell_setting orthorhombic
_symmetry_space_group_name_Hall '-P 2ac 2n'
_symmetry_space_group_name_H-M 'P n m a'
_atom_sites_solution_hydrogens geom
_atom_sites_solution_primary direct
_atom_sites_solution_secondary difmap
_audit_creation_method SHELXL-97
_cell_angle_alpha 90.000
_cell_angle_beta 90.000
_cell_angle_gamma 90.000
_cell_formula_units_Z 4
_cell_length_a 17.441(5)
_cell_length_b 35.188(5)
_cell_length_c 17.398(5)
_cell_measurement_reflns_used 5586
_cell_measurement_temperature 293(2)
_cell_measurement_theta_max 24.85
_cell_measurement_theta_min 3.52
_cell_volume 10677(5)
_computing_cell_refinement 'SAINT (Bruker, 2004)'
_computing_data_collection 'APEX2 (Bruker, 2004)'
_computing_data_reduction SAINT
_computing_molecular_graphics SHELXTL
_computing_publication_material 'SHELXTL and local programs'
_computing_structure_refinement SHELXTL
_computing_structure_solution 'SHELXTL (Sheldrick, 2001)'
_diffrn_ambient_temperature 293(2)
_diffrn_measured_fraction_theta_full 0.998
_diffrn_measured_fraction_theta_max 0.998
_diffrn_measurement_device_type 'Bruker Smart Apex2 CCD'
_diffrn_measurement_method 'phi and omega scans'
_diffrn_radiation_monochromator graphite
_diffrn_radiation_source 'fine-focus sealed tube'
_diffrn_radiation_type MoK\a
_diffrn_radiation_wavelength 0.71069
_diffrn_reflns_av_R_equivalents 0.0765
_diffrn_reflns_av_sigmaI/netI 0.0651
_diffrn_reflns_limit_h_max 20
_diffrn_reflns_limit_h_min -20
_diffrn_reflns_limit_k_max 42
_diffrn_reflns_limit_k_min -41
_diffrn_reflns_limit_l_max 15
_diffrn_reflns_limit_l_min -20
_diffrn_reflns_number 52482
_diffrn_reflns_theta_full 25.14
_diffrn_reflns_theta_max 25.14
_diffrn_reflns_theta_min 1.16
_diffrn_standards_decay_% 0
_exptl_absorpt_coefficient_mu 2.048
_exptl_absorpt_correction_T_max 0.7352
_exptl_absorpt_correction_T_min 0.6614
_exptl_absorpt_correction_type multi-scan
_exptl_absorpt_process_details '(SADABS; Bruker, 2004)'
_exptl_crystal_colour colourless
_exptl_crystal_density_diffrn 1.201
_exptl_crystal_density_method 'not measured'
_exptl_crystal_description block
_exptl_crystal_F_000 3848
_exptl_crystal_size_max 0.22
_exptl_crystal_size_mid 0.15
_exptl_crystal_size_min 0.14
_platon_squeeze_details
;
;
_refine_diff_density_max 0.667
_refine_diff_density_min -2.758
_refine_diff_density_rms 0.120
_refine_ls_extinction_method none
_refine_ls_goodness_of_fit_ref 0.951
_refine_ls_hydrogen_treatment constr
_refine_ls_matrix_type full
_refine_ls_number_parameters 489
_refine_ls_number_reflns 9710
_refine_ls_number_restraints 12
_refine_ls_restrained_S_all 0.951
_refine_ls_R_factor_all 0.0820
_refine_ls_R_factor_gt 0.0541
_refine_ls_shift/su_max 0.001
_refine_ls_shift/su_mean 0.000
_refine_ls_structure_factor_coef Fsqd
_refine_ls_weighting_details 'calc w=1/[\s^2^(Fo^2^)+(0.1065P)^2^+0.0000P] where P=(Fo^2^+2Fc^2^)/3'
_refine_ls_weighting_scheme calc
_refine_ls_wR_factor_gt 0.1557
_refine_ls_wR_factor_ref 0.1672
_reflns_number_gt 6277
_reflns_number_total 9710
_reflns_threshold_expression >2sigma(I)
_cod_data_source_file c2ce25343g.txt
_cod_data_source_block 7
_cod_database_code 7208284

loop_
_symmetry_equiv_pos_as_xyz
'x, y, z'
'-x+1/2, -y, z+1/2'
'x+1/2, -y+1/2, -z+1/2'
'-x, y+1/2, -z'
'-x, -y, -z'
'x-1/2, y, -z-1/2'
'-x-1/2, y-1/2, z-1/2'
'x, -y-1/2, z'

loop_
_atom_site_label
_atom_site_type_symbol
_atom_site_fract_x
_atom_site_fract_y
_atom_site_fract_z
_atom_site_U_iso_or_equiv
_atom_site_adp_type
_atom_site_occupancy
_atom_site_symmetry_multiplicity
_atom_site_calc_flag
_atom_site_refinement_flags
Zn1 Zn 0.95740(9) 0.2500 0.61969(9) 0.0800(4) Uani 1 2 d S
Zn2 Zn 0.79949(4) 0.203540(17) 0.58114(4) 0.02961(18) Uani 1 1 d .
Zn3 Zn 0.80261(3) 0.086729(17) 0.17906(3) 0.02649(17) Uani 1 1 d .
Zn4 Zn 0.81468(4) 0.128661(17) 0.01275(4) 0.02772(18) Uani 1 1 d .
Zn5 Zn 0.86511(4) 0.036084(18) 0.02641(4) 0.03187(19) Uani 1 1 d .
O1 O 0.9747(4) 0.2011(3) 0.5534(4) 0.167(4) Uani 1 1 d .
O2 O 0.8664(2) 0.19242(13) 0.4948(2) 0.0462(11) Uani 1 1 d .
O3 O 1.2070(2) 0.13473(13) 0.4554(3) 0.0464(11) Uani 1 1 d .
O4 O 1.2023(2) 0.11003(13) 0.3378(2) 0.0456(11) Uani 1 1 d .
O5 O 0.9564(3) 0.0927(2) 0.2091(3) 0.102(3) Uani 1 1 d .
O6 O 0.8506(2) 0.11388(12) 0.2626(2) 0.0441(11) Uani 1 1 d .
O7 O 0.8520(2) 0.18007(12) 0.0160(3) 0.0531(12) Uani 1 1 d .
O8 O 0.9581(3) 0.14881(14) 0.0069(4) 0.095(2) Uani 1 1 d .
O9 O 1.1994(2) 0.28136(11) -0.0409(3) 0.0494(12) Uani 1 1 d .
O10 O 0.8075(3) 0.10869(11) -0.0912(2) 0.0487(12) Uani 1 1 d .
O11 O 0.8143(3) 0.04571(12) -0.0733(2) 0.0493(12) Uani 1 1 d .
O12 O 0.7870(3) 0.01034(12) 0.0943(2) 0.0567(13) Uani 1 1 d .
O13 O 0.7790(3) 0.03532(11) 0.2113(2) 0.0455(11) Uani 1 1 d .
O14 O 0.7459(4) 0.12762(13) 0.5559(3) 0.0763(18) Uani 1 1 d .
O15 O 0.7899(3) 0.16169(11) 0.6535(2) 0.0492(12) Uani 1 1 d .
O16 O 0.8378(3) 0.2500 0.6333(3) 0.0361(14) Uani 1 2 d S
O17 O 0.9805(3) 0.04725(13) 0.0222(3) 0.0705(16) Uani 1 1 d .
O18 O 1.0932(2) 0.01784(12) 0.0064(3) 0.0543(13) Uani 1 1 d .
O19 O 0.85700(19) 0.08879(9) 0.0798(2) 0.0270(8) Uani 1 1 d .
O20 O 1.037(2) 0.2500 0.683(2) 0.34(2) Uani 0.70 2 d SPU
O20' O 0.960(2) 0.2889(13) 0.695(2) 0.25(2) Uani 0.30 1 d PU
C1 C 0.9370(4) 0.1878(2) 0.5013(4) 0.060(2) Uani 1 1 d .
C2 C 1.1727(3) 0.12579(16) 0.3940(3) 0.0321(13) Uani 1 1 d .
C3 C 0.9222(4) 0.10985(19) 0.2610(4) 0.0474(17) Uani 1 1 d .
C4 C 0.9749(3) 0.1639(2) 0.4405(4) 0.0446(17) Uani 1 1 d .
C5 C 1.0528(3) 0.15640(18) 0.4463(4) 0.0418(16) Uani 1 1 d .
H5 H 1.0805 0.1658 0.4878 0.050 Uiso 1 1 calc R
C6 C 1.0900(3) 0.13482(17) 0.3900(3) 0.0354(14) Uani 1 1 d .
C7 C 1.0459(3) 0.12035(18) 0.3288(3) 0.0396(15) Uani 1 1 d .
H7 H 1.0695 0.1066 0.2899 0.048 Uiso 1 1 calc R
C8 C 0.9676(3) 0.12647(19) 0.3262(4) 0.0421(16) Uani 1 1 d .
C9 C 0.9332(3) 0.14831(18) 0.3818(3) 0.0402(15) Uani 1 1 d .
H9 H 0.8807 0.1526 0.3795 0.048 Uiso 1 1 calc R
C10 C 0.9241(4) 0.17883(18) 0.0102(4) 0.0490(17) Uani 1 1 d .
C11 C 1.1679(5) 0.2500 -0.0351(5) 0.037(2) Uani 1 2 d S
C12 C 0.9268(5) 0.2500 0.0123(5) 0.044(2) Uani 1 2 d S
H12 H 0.8744 0.2500 0.0222 0.052 Uiso 1 2 calc SR
C13 C 0.9669(3) 0.21563(16) 0.0047(4) 0.0448(16) Uani 1 1 d .
C14 C 1.0451(3) 0.21630(16) -0.0076(4) 0.0429(16) Uani 1 1 d .
H14 H 1.0720 0.1935 -0.0099 0.051 Uiso 1 1 calc R
C15 C 1.0840(5) 0.2500 -0.0165(6) 0.043(2) Uani 1 2 d S
C16 C 0.8023(3) 0.07580(17) -0.1130(3) 0.0350(14) Uani 1 1 d .
C17 C 0.7753(4) 0.00832(16) 0.1652(3) 0.0391(15) Uani 1 1 d .
C18 C 0.7667(4) 0.13066(17) 0.6236(4) 0.0510(18) Uani 1 1 d .
C19 C 0.7667(4) 0.09753(16) 0.6763(4) 0.0437(16) Uani 1 1 d .
C20 C 0.7465(4) 0.06140(17) 0.6485(4) 0.0488(18) Uani 1 1 d .
H20 H 0.7337 0.0584 0.5969 0.059 Uiso 1 1 calc R
C21 C 0.7454(4) 0.03002(15) 0.6972(3) 0.0413(16) Uani 1 1 d .
C22 C 0.7642(4) 0.03443(15) 0.7726(3) 0.0366(14) Uani 1 1 d .
H22 H 0.7641 0.0133 0.8047 0.044 Uiso 1 1 calc R
C23 C 0.7836(3) 0.06987(16) 0.8029(3) 0.0353(14) Uani 1 1 d .
C24 C 0.7836(4) 0.10098(15) 0.7539(3) 0.0368(14) Uani 1 1 d .
H24 H 0.7953 0.1249 0.7736 0.044 Uiso 1 1 calc R
C25 C 1.0207(4) 0.01898(18) 0.0094(4) 0.0484(17) Uani 1 1 d .
C27 C 0.7260(7) 0.0732(3) 0.3837(6) 0.113(4) Uani 1 1 d .
H27A H 0.7490 0.0951 0.3590 0.135 Uiso 1 1 calc R
H27B H 0.7000 0.0584 0.3446 0.135 Uiso 1 1 calc R
C28 C 0.7916(6) 0.0479(3) 0.4224(7) 0.122(4) Uani 1 1 d .
H28A H 0.8276 0.0642 0.4481 0.183 Uiso 1 1 calc R
H28B H 0.8177 0.0336 0.3834 0.183 Uiso 1 1 calc R
H28C H 0.7690 0.0309 0.4589 0.183 Uiso 1 1 calc R
C29 C 0.6105(6) 0.1104(3) 0.4074(6) 0.099(3) Uani 1 1 d .
H29A H 0.5722 0.1170 0.4456 0.119 Uiso 1 1 calc R
H29B H 0.5852 0.0968 0.3662 0.119 Uiso 1 1 calc R
C30 C 0.6467(9) 0.1467(3) 0.3757(6) 0.155(6) Uani 1 1 d .
H30A H 0.6838 0.1561 0.4117 0.232 Uiso 1 1 calc R
H30B H 0.6076 0.1655 0.3677 0.232 Uiso 1 1 calc R
H30C H 0.6716 0.1412 0.3277 0.232 Uiso 1 1 calc R
N1 N 0.6693(4) 0.08617(19) 0.4422(4) 0.076(2) Uani 1 1 d .
H1A H 0.6467 0.0658 0.4640 0.092 Uiso 1 1 calc R
H1B H 0.6937 0.0992 0.4794 0.092 Uiso 1 1 calc R

loop_
_atom_site_aniso_label
_atom_site_aniso_U_11
_atom_site_aniso_U_22
_atom_site_aniso_U_33
_atom_site_aniso_U_23
_atom_site_aniso_U_13
_atom_site_aniso_U_12
Zn1 0.0761(10) 0.0784(10) 0.0855(10) 0.000 -0.0007(8) 0.000
Zn2 0.0293(4) 0.0192(3) 0.0404(4) 0.0001(3) 0.0053(3) 0.0027(3)
Zn3 0.0283(4) 0.0242(3) 0.0270(3) -0.0013(2) -0.0034(3) 0.0014(3)
Zn4 0.0285(4) 0.0224(3) 0.0324(4) 0.0006(3) 0.0060(3) -0.0023(3)
Zn5 0.0336(4) 0.0267(4) 0.0353(4) -0.0025(3) 0.0038(3) 0.0041(3)
O1 0.055(4) 0.305(11) 0.141(6) -0.170(7) -0.034(4) 0.073(5)
O2 0.034(2) 0.062(3) 0.043(3) -0.010(2) 0.006(2) 0.005(2)
O3 0.022(2) 0.063(3) 0.054(3) -0.016(2) -0.004(2) 0.003(2)
O4 0.022(2) 0.068(3) 0.047(3) -0.017(2) -0.0003(19) 0.009(2)
O5 0.047(3) 0.174(7) 0.086(4) -0.094(4) -0.025(3) 0.030(4)
O6 0.021(2) 0.061(3) 0.051(3) -0.022(2) -0.0050(19) -0.004(2)
O7 0.033(3) 0.034(3) 0.093(4) -0.005(2) 0.002(2) -0.009(2)
O8 0.049(3) 0.026(3) 0.208(7) 0.005(3) 0.035(4) -0.004(2)
O9 0.031(2) 0.024(2) 0.094(4) -0.007(2) 0.006(2) -0.0032(19)
O10 0.085(4) 0.028(2) 0.034(2) -0.0055(19) 0.000(2) -0.011(2)
O11 0.076(3) 0.031(2) 0.041(2) 0.005(2) -0.016(2) -0.005(2)
O12 0.093(4) 0.036(3) 0.041(3) -0.001(2) 0.014(3) -0.025(2)
O13 0.078(3) 0.022(2) 0.037(2) -0.0051(18) 0.011(2) -0.004(2)
O14 0.152(6) 0.038(3) 0.039(3) 0.012(2) -0.037(3) -0.026(3)
O15 0.086(3) 0.021(2) 0.041(2) 0.0015(18) -0.011(2) -0.008(2)
O16 0.039(3) 0.015(3) 0.054(4) 0.000 -0.012(3) 0.000
O17 0.033(3) 0.038(3) 0.140(5) -0.036(3) 0.004(3) 0.009(2)
O18 0.027(2) 0.040(3) 0.096(4) -0.018(2) 0.005(2) 0.004(2)
O19 0.0235(19) 0.0188(19) 0.039(2) -0.0034(16) 0.0009(17) 0.0008(15)
O20 0.31(4) 0.36(4) 0.34(4) 0.000 -0.26(3) 0.000
O20' 0.16(3) 0.31(5) 0.29(4) -0.24(4) -0.04(3) 0.04(3)
C1 0.032(4) 0.095(6) 0.051(4) -0.042(4) -0.009(3) 0.024(4)
C2 0.027(3) 0.037(3) 0.033(3) -0.005(3) 0.001(3) -0.003(3)
C3 0.045(4) 0.050(4) 0.047(4) -0.019(3) -0.011(3) 0.002(3)
C4 0.024(3) 0.066(5) 0.044(4) -0.017(3) -0.007(3) 0.008(3)
C5 0.017(3) 0.061(4) 0.047(4) -0.027(3) -0.007(3) 0.004(3)
C6 0.019(3) 0.046(4) 0.042(3) -0.014(3) -0.004(3) -0.003(3)
C7 0.024(3) 0.056(4) 0.039(3) -0.015(3) -0.004(3) 0.008(3)
C8 0.025(3) 0.055(4) 0.046(4) -0.013(3) -0.009(3) -0.004(3)
C9 0.014(3) 0.063(4) 0.044(4) -0.017(3) -0.005(3) 0.005(3)
C10 0.039(4) 0.030(4) 0.078(5) -0.005(3) 0.013(4) -0.011(3)
C11 0.028(4) 0.018(4) 0.065(6) 0.000 -0.001(4) 0.000
C12 0.029(5) 0.028(5) 0.073(7) 0.000 0.010(4) 0.000
C13 0.032(4) 0.021(3) 0.081(5) 0.003(3) 0.006(3) -0.003(3)
C14 0.031(3) 0.016(3) 0.082(5) -0.001(3) 0.006(3) -0.006(2)
C15 0.031(5) 0.023(4) 0.075(7) 0.000 0.004(5) 0.000
C16 0.040(4) 0.039(4) 0.026(3) 0.001(3) -0.006(3) -0.011(3)
C17 0.058(4) 0.025(3) 0.034(4) 0.007(3) 0.016(3) 0.000(3)
C18 0.077(5) 0.026(3) 0.049(4) 0.001(3) -0.008(4) -0.012(3)
C19 0.061(4) 0.022(3) 0.047(4) 0.005(3) -0.013(3) -0.002(3)
C20 0.073(5) 0.032(4) 0.041(4) 0.000(3) -0.025(4) -0.006(3)
C21 0.064(4) 0.018(3) 0.042(4) 0.006(3) -0.021(3) -0.011(3)
C22 0.057(4) 0.024(3) 0.029(3) 0.005(2) -0.009(3) -0.004(3)
C23 0.045(4) 0.034(3) 0.028(3) 0.009(3) -0.011(3) -0.006(3)
C24 0.059(4) 0.018(3) 0.033(3) -0.001(2) -0.006(3) -0.005(3)
C25 0.042(4) 0.035(4) 0.068(5) -0.012(3) 0.007(3) 0.000(3)
C27 0.145(10) 0.100(8) 0.093(8) -0.027(6) 0.062(8) -0.009(8)
C28 0.107(9) 0.130(11) 0.130(10) -0.010(8) 0.026(8) 0.028(8)
C29 0.073(7) 0.109(8) 0.116(8) 0.032(7) -0.001(6) 0.018(6)
C30 0.244(17) 0.116(11) 0.105(9) 0.034(8) 0.039(10) 0.025(11)
N1 0.081(5) 0.068(5) 0.081(5) -0.018(4) 0.005(4) -0.015(4)

loop_
_atom_type_symbol
_atom_type_description
_atom_type_scat_dispersion_real
_atom_type_scat_dispersion_imag
_atom_type_scat_source
C C 0.0033 0.0016 'International Tables Vol C Tables 4.2.6.8 and 6.1.1.4'
H H 0.0000 0.0000 'International Tables Vol C Tables 4.2.6.8 and 6.1.1.4'
N N 0.0061 0.0033 'International Tables Vol C Tables 4.2.6.8 and 6.1.1.4'
O O 0.0106 0.0060 'International Tables Vol C Tables 4.2.6.8 and 6.1.1.4'
Zn Zn 0.2839 1.4301 'International Tables Vol C Tables 4.2.6.8 and 6.1.1.4'

loop_
_geom_angle_atom_site_label_1
_geom_angle_atom_site_label_2
_geom_angle_atom_site_label_3
_geom_angle
_geom_angle_site_symmetry_1
_geom_angle_site_symmetry_3
O20 Zn1 O20' 63.3(13) . .
O20 Zn1 O20' 63.3(13) . 8_565
O20' Zn1 O20' 93(3) . 8_565
O20 Zn1 O1 103.3(8) . .
O20' Zn1 O1 166.2(14) . .
O20' Zn1 O1 77.4(17) 8_565 .
O20 Zn1 O1 103.3(8) . 8_565
O20' Zn1 O1 77.4(17) . 8_565
O20' Zn1 O1 166.2(14) 8_565 8_565
O1 Zn1 O1 110.6(6) . 8_565
O20 Zn1 O16 135.0(15) . .
O20' Zn1 O16 87.0(11) . .
O20' Zn1 O16 87.0(11) 8_565 .
O1 Zn1 O16 101.8(2) . .
O1 Zn1 O16 101.8(2) 8_565 .
O2 Zn2 O15 113.6(2) . .
O2 Zn2 O9 108.34(19) . 3_455
O15 Zn2 O9 111.15(19) . 3_455
O2 Zn2 O16 108.5(2) . .
O15 Zn2 O16 110.89(19) . .
O9 Zn2 O16 103.92(18) 3_455 .
O6 Zn3 O13 109.65(18) . .
O6 Zn3 O4 107.06(18) . 6_556
O13 Zn3 O4 104.17(19) . 6_556
O6 Zn3 O19 115.65(16) . .
O13 Zn3 O19 112.95(15) . .
O4 Zn3 O19 106.49(16) 6_556 .
O7 Zn4 O10 112.91(19) . .
O7 Zn4 O19 121.73(17) . .
O10 Zn4 O19 108.50(16) . .
O7 Zn4 O3 102.27(19) . 6_556
O10 Zn4 O3 103.87(19) . 6_556
O19 Zn4 O3 105.57(16) . 6_556
O11 Zn5 O12 106.7(2) . .
O11 Zn5 O17 112.1(2) . .
O12 Zn5 O17 140.3(2) . .
O11 Zn5 O19 102.02(16) . .
O12 Zn5 O19 95.34(16) . .
O17 Zn5 O19 84.94(15) . .
O11 Zn5 O18 94.12(18) . 5_755
O12 Zn5 O18 89.27(18) . 5_755
O17 Zn5 O18 79.89(17) . 5_755
O19 Zn5 O18 161.10(16) . 5_755
C1 O1 Zn1 130.5(6) . .
C1 O2 Zn2 123.4(4) . .
C2 O3 Zn4 131.4(4) . 6_656
C2 O4 Zn3 132.8(4) . 6_656
C3 O6 Zn3 111.0(4) . .
C10 O7 Zn4 107.6(4) . .
C11 O9 Zn2 131.9(5) . 3
C16 O10 Zn4 129.5(4) . .
C16 O11 Zn5 133.4(4) . .
C17 O12 Zn5 135.4(4) . .
C17 O13 Zn3 122.4(4) . .
C18 O15 Zn2 114.3(4) . .
Zn2 O16 Zn2 110.8(3) . 8_565
Zn2 O16 Zn1 106.43(19) . .
Zn2 O16 Zn1 106.43(19) 8_565 .
C25 O17 Zn5 114.1(4) . .
C25 O18 Zn5 112.6(4) . 5_755
Zn4 O19 Zn3 111.40(16) . .
Zn4 O19 Zn5 113.39(17) . .
Zn3 O19 Zn5 113.03(16) . .
O1 C1 O2 123.6(6) . .
O1 C1 C4 120.1(6) . .
O2 C1 C4 116.3(6) . .
O4 C2 O3 125.6(5) . .
O4 C2 C6 117.8(5) . .
O3 C2 C6 116.6(5) . .
O5 C3 O6 123.3(6) . .
O5 C3 C8 119.1(6) . .
O6 C3 C8 117.6(6) . .
C9 C4 C5 119.9(6) . .
C9 C4 C1 121.0(5) . .
C5 C4 C1 119.0(5) . .
C4 C5 C6 120.4(5) . .
C4 C5 H5 119.8 . .
C6 C5 H5 119.8 . .
C5 C6 C7 118.1(5) . .
C5 C6 C2 122.4(5) . .
C7 C6 C2 119.4(5) . .
C8 C7 C6 120.5(5) . .
C8 C7 H7 119.7 . .
C6 C7 H7 119.7 . .
C9 C8 C7 119.7(5) . .
C9 C8 C3 121.3(5) . .
C7 C8 C3 119.0(6) . .
C4 C9 C8 121.2(5) . .
C4 C9 H9 119.4 . .
C8 C9 H9 119.4 . .
O8 C10 O7 121.4(6) . .
O8 C10 C13 120.4(6) . .
O7 C10 C13 118.2(6) . .
O9 C11 O9 126.3(8) 8_565 .
O9 C11 C15 116.8(4) 8_565 .
O9 C11 C15 116.8(4) . .
C13 C12 C13 119.1(8) . 8_565
C13 C12 H12 120.4 . .
C13 C12 H12 120.4 8_565 .
C14 C13 C12 119.5(6) . .
C14 C13 C10 121.1(6) . .
C12 C13 C10 119.4(6) . .
C15 C14 C13 121.3(6) . .
C15 C14 H14 119.3 . .
C13 C14 H14 119.3 . .
C14 C15 C14 119.1(8) . 8_565
C14 C15 C11 120.4(4) . .
C14 C15 C11 120.4(4) 8_565 .
O10 C16 O11 127.1(5) . .
O10 C16 C23 116.6(5) . 1_554
O11 C16 C23 116.3(5) . 1_554
O13 C17 O12 125.7(5) . .
O13 C17 C21 117.3(5) . 2_654
O12 C17 C21 117.1(5) . 2_654
O14 C18 O15 123.8(6) . .
O14 C18 C19 121.4(6) . .
O15 C18 C19 114.8(6) . .
C24 C19 C20 117.9(5) . .
C24 C19 C18 122.2(5) . .
C20 C19 C18 119.8(6) . .
C21 C20 C19 120.8(6) . .
C21 C20 H20 119.6 . .
C19 C20 H20 119.6 . .
C22 C21 C20 119.5(5) . .
C22 C21 C17 121.2(5) . 2_655
C20 C21 C17 119.3(5) . 2_655
C21 C22 C23 121.7(5) . .
C21 C22 H22 119.2 . .
C23 C22 H22 119.2 . .
C24 C23 C22 118.2(5) . .
C24 C23 C16 119.0(5) . 1_556
C22 C23 C16 122.8(5) . 1_556
C19 C24 C23 121.9(5) . .
C19 C24 H24 119.0 . .
C23 C24 H24 119.0 . .
O17 C25 O18 126.8(6) . .
O17 C25 C25 117.7(7) . 5_755
O18 C25 C25 115.4(7) . 5_755
N1 C27 C28 111.0(9) . .
N1 C27 H27A 109.4 . .
C28 C27 H27A 109.4 . .
N1 C27 H27B 109.4 . .
C28 C27 H27B 109.4 . .
H27A C27 H27B 108.0 . .
C27 C28 H28A 109.5 . .
C27 C28 H28B 109.5 . .
H28A C28 H28B 109.5 . .
C27 C28 H28C 109.5 . .
H28A C28 H28C 109.5 . .
H28B C28 H28C 109.5 . .
N1 C29 C30 110.3(9) . .
N1 C29 H29A 109.6 . .
C30 C29 H29A 109.6 . .
N1 C29 H29B 109.6 . .
C30 C29 H29B 109.6 . .
H29A C29 H29B 108.1 . .
C29 C30 H30A 109.5 . .
C29 C30 H30B 109.5 . .
H30A C30 H30B 109.5 . .
C29 C30 H30C 109.5 . .
H30A C30 H30C 109.5 . .
H30B C30 H30C 109.5 . .
C29 N1 C27 111.1(8) . .
C29 N1 H1A 109.4 . .
C27 N1 H1A 109.4 . .
C29 N1 H1B 109.4 . .
C27 N1 H1B 109.4 . .
H1A N1 H1B 108.0 . .

loop_
_geom_bond_atom_site_label_1
_geom_bond_atom_site_label_2
_geom_bond_distance
_geom_bond_site_symmetry_2
Zn1 O20 1.77(2) .
Zn1 O20' 1.89(3) .
Zn1 O20' 1.89(3) 8_565
Zn1 O1 2.094(7) .
Zn1 O1 2.094(7) 8_565
Zn1 O16 2.099(6) .
Zn2 O2 1.942(4) .
Zn2 O15 1.945(4) .
Zn2 O9 1.955(4) 3_455
Zn2 O16 1.986(3) .
Zn3 O6 1.930(4) .
Zn3 O13 1.938(4) .
Zn3 O4 1.954(4) 6_556
Zn3 O19 1.972(4) .
Zn4 O7 1.924(4) .
Zn4 O10 1.944(4) .
Zn4 O19 1.968(3) .
Zn4 O3 1.969(4) 6_556
Zn5 O11 1.977(4) .
Zn5 O12 2.018(4) .
Zn5 O17 2.052(5) .
Zn5 O19 2.079(3) .
Zn5 O18 2.111(4) 5_755
O1 C1 1.213(8) .
O2 C1 1.245(8) .
O3 C2 1.264(6) .
O3 Zn4 1.969(4) 6_656
O4 C2 1.238(6) .
O4 Zn3 1.954(4) 6_656
O5 C3 1.240(8) .
O6 C3 1.257(7) .
O7 C10 1.261(8) .
O8 C10 1.213(8) .
O9 C11 1.237(5) .
O9 Zn2 1.955(4) 3
O10 C16 1.221(7) .
O11 C16 1.282(7) .
O12 C17 1.251(7) .
O13 C17 1.245(7) .
O14 C18 1.237(7) .
O15 C18 1.275(7) .
O16 Zn2 1.986(3) 8_565
O17 C25 1.238(7) .
O18 C25 1.265(8) .
O18 Zn5 2.111(4) 5_755
C1 C4 1.505(8) .
C2 C6 1.479(8) .
C3 C8 1.502(8) .
C4 C9 1.367(8) .
C4 C5 1.388(8) .
C5 C6 1.399(8) .
C5 H5 0.9300 .
C6 C7 1.409(7) .
C7 C8 1.383(8) .
C7 H7 0.9300 .
C8 C9 1.373(8) .
C9 H9 0.9300 .
C10 C13 1.498(8) .
C11 O9 1.237(5) 8_565
C11 C15 1.497(12) .
C12 C13 1.403(7) .
C12 C13 1.403(7) 8_565
C12 H12 0.9300 .
C13 C14 1.381(8) .
C14 C15 1.375(7) .
C14 H14 0.9300 .
C15 C14 1.375(7) 8_565
C16 C23 1.513(7) 1_554
C17 C21 1.503(7) 2_654
C18 C19 1.484(8) .
C19 C24 1.386(8) .
C19 C20 1.405(8) .
C20 C21 1.392(8) .
C20 H20 0.9300 .
C21 C22 1.361(8) .
C21 C17 1.503(7) 2_655
C22 C23 1.396(8) .
C22 H22 0.9300 .
C23 C24 1.388(7) .
C23 C16 1.513(7) 1_556
C24 H24 0.9300 .
C25 C25 1.554(12) 5_755
C27 N1 1.492(11) .
C27 C28 1.596(14) .
C27 H27A 0.9700 .
C27 H27B 0.9700 .
C28 H28A 0.9600 .
C28 H28B 0.9600 .
C28 H28C 0.9600 .
C29 N1 1.465(10) .
C29 C30 1.526(13) .
C29 H29A 0.9700 .
C29 H29B 0.9700 .
C30 H30A 0.9600 .
C30 H30B 0.9600 .
C30 H30C 0.9600 .
N1 H1A 0.9000 .
N1 H1B 0.9000 .

loop_
_geom_torsion_atom_site_label_1
_geom_torsion_atom_site_label_2
_geom_torsion_atom_site_label_3
_geom_torsion_atom_site_label_4
_geom_torsion
_geom_torsion_site_symmetry_1
_geom_torsion_site_symmetry_4
O20 Zn1 O1 C1 -179.7(16) . .
O20' Zn1 O1 C1 167(6) . .
O20' Zn1 O1 C1 122.0(16) 8_565 .
O1 Zn1 O1 C1 -69.7(12) 8_565 .
O16 Zn1 O1 C1 37.9(11) . .
O15 Zn2 O2 C1 -67.6(6) . .
O9 Zn2 O2 C1 168.4(6) 3_455 .
O16 Zn2 O2 C1 56.1(6) . .
O13 Zn3 O6 C3 89.4(5) . .
O4 Zn3 O6 C3 -158.1(5) 6_556 .
O19 Zn3 O6 C3 -39.7(5) . .
O10 Zn4 O7 C10 -80.8(5) . .
O19 Zn4 O7 C10 51.0(5) . .
O3 Zn4 O7 C10 168.2(5) 6_556 .
O7 Zn4 O10 C16 162.5(5) . .
O19 Zn4 O10 C16 24.5(6) . .
O3 Zn4 O10 C16 -87.5(6) 6_556 .
O12 Zn5 O11 C16 123.1(6) . .
O17 Zn5 O11 C16 -65.7(6) . .
O19 Zn5 O11 C16 23.7(6) . .
O18 Zn5 O11 C16 -146.4(6) 5_755 .
O11 Zn5 O12 C17 -152.4(6) . .
O17 Zn5 O12 C17 40.3(8) . .
O19 Zn5 O12 C17 -48.2(6) . .
O18 Zn5 O12 C17 113.5(6) 5_755 .
O6 Zn3 O13 C17 -152.5(5) . .
O4 Zn3 O13 C17 93.2(5) 6_556 .
O19 Zn3 O13 C17 -21.9(6) . .
O2 Zn2 O15 C18 -56.4(5) . .
O9 Zn2 O15 C18 66.1(5) 3_455 .
O16 Zn2 O15 C18 -178.9(5) . .
O2 Zn2 O16 Zn2 83.7(3) . 8_565
O15 Zn2 O16 Zn2 -151.0(2) . 8_565
O9 Zn2 O16 Zn2 -31.5(3) 3_455 8_565
O2 Zn2 O16 Zn1 -31.7(3) . .
O15 Zn2 O16 Zn1 93.7(3) . .
O9 Zn2 O16 Zn1 -146.8(2) 3_455 .
O20 Zn1 O16 Zn2 -120.86(18) . .
O20' Zn1 O16 Zn2 -167.3(17) . .
O20' Zn1 O16 Zn2 -74.4(17) 8_565 .
O1 Zn1 O16 Zn2 2.0(4) . .
O1 Zn1 O16 Zn2 116.3(3) 8_565 .
O20 Zn1 O16 Zn2 120.86(18) . 8_565
O20' Zn1 O16 Zn2 74.4(17) . 8_565
O20' Zn1 O16 Zn2 167.3(17) 8_565 8_565
O1 Zn1 O16 Zn2 -116.3(3) . 8_565
O1 Zn1 O16 Zn2 -2.0(4) 8_565 8_565
O11 Zn5 O17 C25 -95.4(6) . .
O12 Zn5 O17 C25 71.4(6) . .
O19 Zn5 O17 C25 163.6(6) . .
O18 Zn5 O17 C25 -5.1(5) 5_755 .
O7 Zn4 O19 Zn3 88.5(2) . .
O10 Zn4 O19 Zn3 -137.88(19) . .
O3 Zn4 O19 Zn3 -27.1(2) 6_556 .
O7 Zn4 O19 Zn5 -142.64(19) . .
O10 Zn4 O19 Zn5 -9.0(2) . .
O3 Zn4 O19 Zn5 101.8(2) 6_556 .
O6 Zn3 O19 Zn4 -96.7(2) . .
O13 Zn3 O19 Zn4 135.82(19) . .
O4 Zn3 O19 Zn4 22.1(2) 6_556 .
O6 Zn3 O19 Zn5 134.26(19) . .
O13 Zn3 O19 Zn5 6.8(2) . .
O4 Zn3 O19 Zn5 -107.0(2) 6_556 .
O11 Zn5 O19 Zn4 -6.0(2) . .
O12 Zn5 O19 Zn4 -114.3(2) . .
O17 Zn5 O19 Zn4 105.6(2) . .
O18 Zn5 O19 Zn4 142.1(5) 5_755 .
O11 Zn5 O19 Zn3 122.0(2) . .
O12 Zn5 O19 Zn3 13.7(2) . .
O17 Zn5 O19 Zn3 -126.4(2) . .
O18 Zn5 O19 Zn3 -89.9(5) 5_755 .
Zn1 O1 C1 O2 -28.3(17) . .
Zn1 O1 C1 C4 152.7(7) . .
Zn2 O2 C1 O1 -24.4(14) . .
Zn2 O2 C1 C4 154.6(5) . .
Zn3 O4 C2 O3 9.2(10) 6_656 .
Zn3 O4 C2 C6 -170.4(4) 6_656 .
Zn4 O3 C2 O4 0.5(10) 6_656 .
Zn4 O3 C2 C6 -179.9(4) 6_656 .
Zn3 O6 C3 O5 4.6(10) . .
Zn3 O6 C3 C8 -174.9(5) . .
O1 C1 C4 C9 179.2(9) . .
O2 C1 C4 C9 0.2(12) . .
O1 C1 C4 C5 1.6(13) . .
O2 C1 C4 C5 -177.4(7) . .
C9 C4 C5 C6 3.6(11) . .
C1 C4 C5 C6 -178.8(7) . .
C4 C5 C6 C7 -1.4(10) . .
C4 C5 C6 C2 -179.3(6) . .
O4 C2 C6 C5 -172.5(6) . .
O3 C2 C6 C5 8.0(9) . .
O4 C2 C6 C7 9.6(9) . .
O3 C2 C6 C7 -170.0(6) . .
C5 C6 C7 C8 -2.0(10) . .
C2 C6 C7 C8 176.1(6) . .
C6 C7 C8 C9 3.1(10) . .
C6 C7 C8 C3 -178.6(6) . .
O5 C3 C8 C9 174.6(7) . .
O6 C3 C8 C9 -5.9(10) . .
O5 C3 C8 C7 -3.7(11) . .
O6 C3 C8 C7 175.8(6) . .
C5 C4 C9 C8 -2.5(11) . .
C1 C4 C9 C8 179.9(7) . .
C7 C8 C9 C4 -0.8(11) . .
C3 C8 C9 C4 -179.1(6) . .
Zn4 O7 C10 O8 -2.8(9) . .
Zn4 O7 C10 C13 175.0(5) . .
Zn2 O9 C11 O9 15.1(15) 3 8_565
Zn2 O9 C11 C15 -167.4(6) 3 .
C13 C12 C13 C14 2.1(14) 8_565 .
C13 C12 C13 C10 -178.1(6) 8_565 .
O8 C10 C13 C14 2.8(11) . .
O7 C10 C13 C14 -175.0(7) . .
O8 C10 C13 C12 -177.0(8) . .
O7 C10 C13 C12 5.1(11) . .
C12 C13 C14 C15 -3.4(12) . .
C10 C13 C14 C15 176.7(7) . .
C13 C14 C15 C14 4.7(14) . 8_565
C13 C14 C15 C11 -175.8(8) . .
O9 C11 C15 C14 -0.9(13) 8_565 .
O9 C11 C15 C14 -178.6(8) . .
O9 C11 C15 C14 178.6(8) 8_565 8_565
O9 C11 C15 C14 0.9(13) . 8_565
Zn4 O10 C16 O11 -13.8(10) . .
Zn4 O10 C16 C23 169.4(4) . 1_554
Zn5 O11 C16 O10 -15.5(10) . .
Zn5 O11 C16 C23 161.3(4) . 1_554
Zn3 O13 C17 O12 1.0(10) . .
Zn3 O13 C17 C21 -178.6(4) . 2_654
Zn5 O12 C17 O13 43.3(11) . .
Zn5 O12 C17 C21 -137.1(5) . 2_654
Zn2 O15 C18 O14 -5.7(10) . .
Zn2 O15 C18 C19 174.0(5) . .
O14 C18 C19 C24 -174.4(7) . .
O15 C18 C19 C24 5.9(10) . .
O14 C18 C19 C20 3.3(11) . .
O15 C18 C19 C20 -176.4(7) . .
C24 C19 C20 C21 -1.5(11) . .
C18 C19 C20 C21 -179.3(7) . .
C19 C20 C21 C22 -0.1(11) . .
C19 C20 C21 C17 -179.1(6) . 2_655
C20 C21 C22 C23 1.0(11) . .
C17 C21 C22 C23 179.9(6) 2_655 .
C21 C22 C23 C24 -0.2(10) . .
C21 C22 C23 C16 178.0(6) . 1_556
C20 C19 C24 C23 2.3(10) . .
C18 C19 C24 C23 -179.9(6) . .
C22 C23 C24 C19 -1.5(10) . .
C16 C23 C24 C19 -179.8(6) 1_556 .
Zn5 O17 C25 O18 -177.6(6) . .
Zn5 O17 C25 C25 5.9(10) . 5_755
Zn5 O18 C25 O17 -175.2(6) 5_755 .
Zn5 O18 C25 C25 1.3(10) 5_755 5_755
C30 C29 N1 C27 -63.5(11) . .
C28 C27 N1 C29 178.0(9) . .

loop_
_platon_squeeze_void_nr
_platon_squeeze_void_average_x
_platon_squeeze_void_average_y
_platon_squeeze_void_average_z
_platon_squeeze_void_volume
_platon_squeeze_void_count_electrons
_platon_squeeze_void_content
1 0.080 -0.057 0.415 5064 1491 ' '
